data_1558844
loop_
_publ_author_name
'Avarvari, Narcis'
'Mroweh, Nabil'
'M\'ezi\`ere, C\'ecile'
'Allain, Magali'
'Auban-Senzier, Pascale'
'Canadell, Enric'

_publ_section_title
;
 Conservation of structural arrangements and 3:1 stoichiometry in a series
 of crystalline conductors of TMTTF, TMTSF, BEDT-TTF, and chiral
 DM-EDT-TTF with the oxo-bis[pentafluorotantalate(V)] dianion
;
_journal_name_full 'Chemical Science'
_journal_paper_doi 10.1039/D0SC03665J
_journal_year 2020
_chemical_formula_moiety 'C16 H36 N, F6 Ta'
_chemical_formula_sum 'C16 H36 F6 N Ta'
_chemical_formula_weight 537.41
_space_group_IT_number 14
_space_group_name_Hall '-P 2ybc'
_space_group_name_H-M_alt 'P 1 21/c 1'
_symmetry_cell_setting monoclinic
_symmetry_Int_Tables_number 14
_symmetry_space_group_name_Hall '-P 2ybc'
_symmetry_space_group_name_H-M 'P 1 21/c 1'
_atom_sites_solution_hydrogens geom
_atom_sites_solution_primary direct
_atom_sites_solution_secondary difmap
_audit_creation_date 2017-09-15T10:43:00-00:00
_audit_creation_method 'WinGX routine CIF_UPDATE'
_audit_update_record
;
2020-05-11 deposited with the CCDC.	2020-08-13 downloaded from the CCDC.
;
_cell_angle_alpha 90
_cell_angle_beta 91.104(6)
_cell_angle_gamma 90
_cell_formula_units_Z 4
_cell_length_a 9.8905(7)
_cell_length_b 14.2131(7)
_cell_length_c 15.3276(15)
_cell_measurement_reflns_used 3701
_cell_measurement_temperature 150.00(10)
_cell_measurement_theta_max 72.252
_cell_measurement_theta_min 4.156
_cell_volume 2154.3(3)
_computing_cell_refinement 'CrysAlisPro 1.171.38.41r (Rigaku OD, 2015)'
_computing_data_collection 'CrysAlisPro 1.171.38.41r (Rigaku OD, 2015)'
_computing_data_reduction 'CrysAlisPro 1.171.38.41r (Rigaku OD, 2015)'
_computing_molecular_graphics 'DIAMOND 3.2k (Crystal Impact GbR, 2014)'
_computing_publication_material 'WinGX publication routines (Farrugia, 2012)'
_computing_structure_refinement 'SHELXL-2016/4 (Sheldrick, 2016)'
_computing_structure_solution 'SHELXS-2013/1 (Sheldrick, 2013)'
_diffrn_ambient_temperature 150.00(10)
_diffrn_detector_area_resol_mean 5.199
_diffrn_measured_fraction_theta_full 0.988
_diffrn_measured_fraction_theta_max 0.971
_diffrn_measurement_device_type 'SuperNova, Single source at offset, AtlasS2'
_diffrn_measurement_method '\w scans'
_diffrn_radiation_monochromator mirror
_diffrn_radiation_type CuK\a
_diffrn_radiation_wavelength 1.54184
_diffrn_reflns_av_unetI/netI 0.03
_diffrn_reflns_Laue_measured_fraction_full 0.988
_diffrn_reflns_Laue_measured_fraction_max 0.971
_diffrn_reflns_limit_h_max 12
_diffrn_reflns_limit_h_min -12
_diffrn_reflns_limit_k_max 17
_diffrn_reflns_limit_k_min -17
_diffrn_reflns_limit_l_max 18
_diffrn_reflns_limit_l_min -18
_diffrn_reflns_number 5263
_diffrn_reflns_point_group_measured_fraction_full 0.988
_diffrn_reflns_point_group_measured_fraction_max 0.971
_diffrn_reflns_theta_full 71
_diffrn_reflns_theta_max 72.63
_diffrn_reflns_theta_min 4.242
_exptl_absorpt_coefficient_mu 9.864
_exptl_absorpt_correction_T_max 1
_exptl_absorpt_correction_T_min 0.70558
_exptl_absorpt_correction_type multi-scan
_exptl_absorpt_process_details
;
        CrysAlisPro 1.171.38.41r (Rigaku Oxford Diffraction, 2015)
        Empirical absorption correction using spherical harmonics,
 implemented in SCALE3 ABSPACK scaling algorithm.
;
_exptl_crystal_colour colorless
_exptl_crystal_density_diffrn 1.657
_exptl_crystal_description needle
_exptl_crystal_F_000 1064
_exptl_crystal_size_max 0.204
_exptl_crystal_size_mid 0.089
_exptl_crystal_size_min 0.039
_refine_diff_density_max 2.44
_refine_diff_density_min -3.434
_refine_diff_density_rms 0.187
_refine_ls_extinction_method none
_refine_ls_goodness_of_fit_ref 1.163
_refine_ls_hydrogen_treatment constr
_refine_ls_matrix_type full
_refine_ls_number_parameters 222
_refine_ls_number_reflns 5263
_refine_ls_number_restraints 0
_refine_ls_restrained_S_all 1.163
_refine_ls_R_factor_all 0.0617
_refine_ls_R_factor_gt 0.0539
_refine_ls_shift/su_max 0
_refine_ls_shift/su_mean 0
_refine_ls_structure_factor_coef Fsqd
_refine_ls_weighting_details 'w=1/[\s^2^(Fo^2^)+(0.1117P)^2^+4.0562P] where P=(Fo^2^+2Fc^2^)/3'
_refine_ls_weighting_scheme calc
_refine_ls_wR_factor_gt 0.1654
_refine_ls_wR_factor_ref 0.1771
_reflns_Friedel_coverage 0
_reflns_number_gt 4420
_reflns_number_total 5263
_reflns_threshold_expression 'I > 2\s(I)'
_cod_data_source_file d0sc03665j2.cif
_cod_data_source_block cp2016f
_cod_original_sg_symbol_H-M 'P 21/c'
_cod_database_code 1558844

loop_
_symmetry_equiv_pos_as_xyz
'x, y, z'
'-x, y+1/2, -z+1/2'
'-x, -y, -z'
'x, -y-1/2, z-1/2'

loop_
_atom_site_label
_atom_site_type_symbol
_atom_site_fract_x
_atom_site_fract_y
_atom_site_fract_z
_atom_site_U_iso_or_equiv
_atom_site_adp_type
_atom_site_occupancy
_atom_site_site_symmetry_order
_atom_site_calc_flag
_atom_site_refinement_flags_posn
_atom_site_refinement_flags_adp
_atom_site_refinement_flags_occupancy
_atom_site_disorder_assembly
_atom_site_disorder_group
C1 C 0.8124(9) 0.9301(7) 0.1807(6) 0.028(2) Uani 1 1 d . . . . .
H1A H 0.889509 0.922193 0.220086 0.033 Uiso 1 1 calc R U . . .
H1B H 0.844193 0.919912 0.122003 0.033 Uiso 1 1 calc R U . . .
C2 C 0.7098(10) 0.8521(9) 0.2009(7) 0.036(2) Uani 1 1 d . . . . .
H2A H 0.67932 0.858639 0.26032 0.043 Uiso 1 1 calc R U . . .
H2B H 0.631777 0.857671 0.161882 0.043 Uiso 1 1 calc R U . . .
C3 C 0.7746(11) 0.7583(9) 0.1894(8) 0.041(2) Uani 1 1 d . . . . .
H3A H 0.851078 0.752473 0.229559 0.049 Uiso 1 1 calc R U . . .
H3B H 0.807943 0.753089 0.13045 0.049 Uiso 1 1 calc R U . . .
C4 C 0.6734(13) 0.6786(9) 0.2061(8) 0.043(3) Uani 1 1 d . . . . .
H4A H 0.642557 0.682656 0.264966 0.064 Uiso 1 1 calc R U . . .
H4B H 0.716831 0.619038 0.197446 0.064 Uiso 1 1 calc R U . . .
H4C H 0.597732 0.684438 0.166318 0.064 Uiso 1 1 calc R U . . .
C5 C 0.7083(10) 1.0505(8) 0.2763(6) 0.033(2) Uani 1 1 d . . . . .
H5A H 0.689137 1.11737 0.279506 0.04 Uiso 1 1 calc R U . . .
H5B H 0.622461 1.017808 0.279791 0.04 Uiso 1 1 calc R U . . .
C6 C 0.7919(11) 1.0244(9) 0.3552(7) 0.039(3) Uani 1 1 d . . . . .
H6A H 0.877584 1.057532 0.354058 0.047 Uiso 1 1 calc R U . . .
H6B H 0.810369 0.957431 0.354423 0.047 Uiso 1 1 calc R U . . .
C7 C 0.7182(17) 1.0495(12) 0.4381(7) 0.060(4) Uani 1 1 d . . . . .
H7A H 0.707124 1.117289 0.440631 0.072 Uiso 1 1 calc R U . . .
H7B H 0.628769 1.021585 0.435649 0.072 Uiso 1 1 calc R U . . .
C8 C 0.791(2) 1.0169(13) 0.5204(9) 0.078(6) Uani 1 1 d . . . . .
H8A H 0.773635 0.951063 0.52908 0.117 Uiso 1 1 calc R U . . .
H8B H 0.758343 1.051809 0.569339 0.117 Uiso 1 1 calc R U . . .
H8C H 0.886153 1.026944 0.514983 0.117 Uiso 1 1 calc R U . . .
C9 C 0.6562(8) 1.0474(7) 0.1182(6) 0.0262(19) Uani 1 1 d . . . . .
H9A H 0.687022 1.022713 0.063071 0.031 Uiso 1 1 calc R U . . .
H9B H 0.577132 1.011402 0.134239 0.031 Uiso 1 1 calc R U . . .
C10 C 0.6134(10) 1.1481(9) 0.1042(7) 0.036(2) Uani 1 1 d . . . . .
H10A H 0.685742 1.182119 0.076252 0.043 Uiso 1 1 calc R U . . .
H10B H 0.598179 1.177369 0.160362 0.043 Uiso 1 1 calc R U . . .
C11 C 0.4850(11) 1.1559(10) 0.0481(7) 0.040(3) Uani 1 1 d . . . . .
H11A H 0.501064 1.128373 -0.008731 0.048 Uiso 1 1 calc R U . . .
H11B H 0.413365 1.120254 0.0751 0.048 Uiso 1 1 calc R U . . .
C12 C 0.4399(12) 1.2561(12) 0.0364(9) 0.049(3) Uani 1 1 d . . . . .
H12A H 0.440033 1.287039 0.092053 0.074 Uiso 1 1 calc R U . . .
H12B H 0.350269 1.257243 0.011291 0.074 Uiso 1 1 calc R U . . .
H12C H 0.500743 1.288056 -0.001668 0.074 Uiso 1 1 calc R U . . .
C13 C 0.8853(9) 1.0941(8) 0.1738(6) 0.0275(19) Uani 1 1 d . . . . .
H13A H 0.951609 1.081771 0.219845 0.033 Uiso 1 1 calc R U . . .
H13B H 0.855084 1.158617 0.180622 0.033 Uiso 1 1 calc R U . . .
C14 C 0.9556(10) 1.0858(9) 0.0860(7) 0.035(2) Uani 1 1 d . . . . .
H14A H 0.990571 1.022492 0.07958 0.042 Uiso 1 1 calc R U . . .
H14B H 0.889982 1.096663 0.039182 0.042 Uiso 1 1 calc R U . . .
C15 C 1.0702(11) 1.1554(9) 0.0782(8) 0.038(2) Uani 1 1 d . . . . .
H15A H 1.125527 1.136773 0.029532 0.046 Uiso 1 1 calc R U . . .
H15B H 1.126344 1.151713 0.130663 0.046 Uiso 1 1 calc R U . . .
C16 C 1.0274(13) 1.2573(11) 0.0648(11) 0.053(3) Uani 1 1 d . . . . .
H16A H 0.957931 1.260428 0.020301 0.08 Uiso 1 1 calc R U . . .
H16B H 1.103853 1.293845 0.047371 0.08 Uiso 1 1 calc R U . . .
H16C H 0.993264 1.2819 0.118437 0.08 Uiso 1 1 calc R U . . .
F1 F 0.2260(11) 0.8114(7) 0.2942(7) 0.079(3) Uani 1 1 d . . . . .
F2 F 0.2801(11) 0.9579(7) 0.0942(6) 0.072(3) Uani 1 1 d . . . . .
F3 F 0.4039(6) 0.9436(7) 0.2454(6) 0.058(2) Uani 1 1 d . . . . .
F4 F 0.3633(9) 0.7874(7) 0.1502(7) 0.066(2) Uani 1 1 d . . . . .
F5 F 0.1006(9) 0.8286(9) 0.1392(8) 0.086(4) Uani 1 1 d . . . . .
F6 F 0.1409(7) 0.9765(6) 0.2422(5) 0.0446(16) Uani 1 1 d . . . . .
N1 N 0.7666(9) 1.0304(6) 0.1870(5) 0.0273(15) Uani 1 1 d . . . . .
TA1 Ta 0.25348(5) 0.88355(3) 0.19521(3) 0.03098(19) Uani 1 1 d . . . . .

loop_
_atom_site_aniso_label
_atom_site_aniso_U_11
_atom_site_aniso_U_22
_atom_site_aniso_U_33
_atom_site_aniso_U_23
_atom_site_aniso_U_13
_atom_site_aniso_U_12
C1 0.024(4) 0.024(6) 0.035(5) -0.002(4) 0.007(3) 0.007(4)
C2 0.032(5) 0.032(6) 0.043(5) 0.009(4) 0.002(3) 0.010(4)
C3 0.033(5) 0.034(6) 0.055(6) 0.005(5) 0.004(4) -0.009(5)
C4 0.052(7) 0.023(6) 0.053(7) -0.001(5) 0.008(5) -0.010(5)
C5 0.040(6) 0.032(6) 0.027(4) -0.006(4) 0.003(3) 0.003(4)
C6 0.049(7) 0.037(6) 0.031(5) 0.002(4) 0.004(4) 0.010(5)
C7 0.089(11) 0.067(9) 0.024(5) 0.002(5) 0.014(5) 0.018(8)
C8 0.136(17) 0.063(10) 0.034(6) 0.000(6) -0.003(8) 0.021(10)
C9 0.018(4) 0.026(5) 0.035(5) 0.001(4) -0.005(3) -0.002(3)
C10 0.032(5) 0.037(6) 0.039(5) 0.002(5) 0.003(3) 0.006(4)
C11 0.031(5) 0.048(7) 0.041(6) 0.003(5) 0.003(4) 0.003(5)
C12 0.043(6) 0.054(9) 0.051(7) 0.015(6) 0.000(4) 0.013(6)
C13 0.028(5) 0.022(5) 0.033(5) 0.001(4) 0.003(3) 0.004(4)
C14 0.040(5) 0.034(6) 0.032(5) 0.000(4) 0.007(4) -0.002(4)
C15 0.035(5) 0.037(7) 0.043(6) -0.011(5) 0.013(4) -0.003(5)
C16 0.051(7) 0.031(7) 0.078(10) 0.002(6) 0.021(6) -0.007(6)
F1 0.095(7) 0.051(5) 0.093(6) 0.037(5) 0.037(6) 0.016(5)
F2 0.096(7) 0.063(5) 0.056(5) 0.013(4) 0.013(4) 0.005(5)
F3 0.027(3) 0.066(6) 0.082(6) -0.022(4) 0.003(3) 0.003(3)
F4 0.063(5) 0.047(5) 0.088(6) -0.019(5) 0.023(4) -0.003(4)
F5 0.050(5) 0.093(9) 0.113(8) -0.054(7) 0.001(4) -0.009(5)
F6 0.034(3) 0.045(5) 0.054(4) -0.007(3) 0.001(2) 0.001(3)
N1 0.028(4) 0.025(4) 0.029(3) -0.004(3) -0.001(3) 0.001(4)
TA1 0.0275(3) 0.0263(3) 0.0392(3) 0.00055(16) 0.00428(16) -0.0012(2)

loop_
_atom_type_symbol
_atom_type_description
_atom_type_scat_dispersion_real
_atom_type_scat_dispersion_imag
_atom_type_scat_source
C C 0.0181 0.0091 'International Tables Vol C Tables 4.2.6.8 and 6.1.1.4'
H H 0 0 'International Tables Vol C Tables 4.2.6.8 and 6.1.1.4'
F F 0.0727 0.0534 'International Tables Vol C Tables 4.2.6.8 and 6.1.1.4'
N N 0.0311 0.018 'International Tables Vol C Tables 4.2.6.8 and 6.1.1.4'
Ta Ta -5.7959 5.2718 'International Tables Vol C Tables 4.2.6.8 and 6.1.1.4'

loop_
_geom_angle_atom_site_label_1
_geom_angle_atom_site_label_2
_geom_angle_atom_site_label_3
_geom_angle
_geom_angle_site_symmetry_1
_geom_angle_site_symmetry_3
_geom_angle_publ_flag
N1 C1 C2 118.1(8) . . ?
N1 C1 H1A 107.8 . . ?
C2 C1 H1A 107.8 . . ?
N1 C1 H1B 107.8 . . ?
C2 C1 H1B 107.8 . . ?
H1A C1 H1B 107.1 . . ?
C3 C2 C1 109.5(8) . . ?
C3 C2 H2A 109.8 . . ?
C1 C2 H2A 109.8 . . ?
C3 C2 H2B 109.8 . . ?
C1 C2 H2B 109.8 . . ?
H2A C2 H2B 108.2 . . ?
C2 C3 C4 110.9(10) . . ?
C2 C3 H3A 109.5 . . ?
C4 C3 H3A 109.5 . . ?
C2 C3 H3B 109.5 . . ?
C4 C3 H3B 109.5 . . ?
H3A C3 H3B 108 . . ?
C3 C4 H4A 109.5 . . ?
C3 C4 H4B 109.5 . . ?
H4A C4 H4B 109.5 . . ?
C3 C4 H4C 109.5 . . ?
H4A C4 H4C 109.5 . . ?
H4B C4 H4C 109.5 . . ?
C6 C5 N1 117.8(8) . . ?
C6 C5 H5A 107.9 . . ?
N1 C5 H5A 107.9 . . ?
C6 C5 H5B 107.9 . . ?
N1 C5 H5B 107.9 . . ?
H5A C5 H5B 107.2 . . ?
C5 C6 C7 110.5(9) . . ?
C5 C6 H6A 109.5 . . ?
C7 C6 H6A 109.5 . . ?
C5 C6 H6B 109.5 . . ?
C7 C6 H6B 109.5 . . ?
H6A C6 H6B 108.1 . . ?
C8 C7 C6 113.5(12) . . ?
C8 C7 H7A 108.9 . . ?
C6 C7 H7A 108.9 . . ?
C8 C7 H7B 108.9 . . ?
C6 C7 H7B 108.9 . . ?
H7A C7 H7B 107.7 . . ?
C7 C8 H8A 109.5 . . ?
C7 C8 H8B 109.5 . . ?
H8A C8 H8B 109.5 . . ?
C7 C8 H8C 109.5 . . ?
H8A C8 H8C 109.5 . . ?
H8B C8 H8C 109.5 . . ?
C10 C9 N1 116.4(8) . . ?
C10 C9 H9A 108.2 . . ?
N1 C9 H9A 108.2 . . ?
C10 C9 H9B 108.2 . . ?
N1 C9 H9B 108.2 . . ?
H9A C9 H9B 107.3 . . ?
C9 C10 C11 112.2(10) . . ?
C9 C10 H10A 109.2 . . ?
C11 C10 H10A 109.2 . . ?
C9 C10 H10B 109.2 . . ?
C11 C10 H10B 109.2 . . ?
H10A C10 H10B 107.9 . . ?
C12 C11 C10 112.2(11) . . ?
C12 C11 H11A 109.2 . . ?
C10 C11 H11A 109.2 . . ?
C12 C11 H11B 109.2 . . ?
C10 C11 H11B 109.2 . . ?
H11A C11 H11B 107.9 . . ?
C11 C12 H12A 109.5 . . ?
C11 C12 H12B 109.5 . . ?
H12A C12 H12B 109.5 . . ?
C11 C12 H12C 109.5 . . ?
H12A C12 H12C 109.5 . . ?
H12B C12 H12C 109.5 . . ?
N1 C13 C14 116.2(8) . . ?
N1 C13 H13A 108.2 . . ?
C14 C13 H13A 108.2 . . ?
N1 C13 H13B 108.2 . . ?
C14 C13 H13B 108.2 . . ?
H13A C13 H13B 107.4 . . ?
C15 C14 C13 111.9(9) . . ?
C15 C14 H14A 109.2 . . ?
C13 C14 H14A 109.2 . . ?
C15 C14 H14B 109.2 . . ?
C13 C14 H14B 109.2 . . ?
H14A C14 H14B 107.9 . . ?
C14 C15 C16 115.2(10) . . ?
C14 C15 H15A 108.5 . . ?
C16 C15 H15A 108.5 . . ?
C14 C15 H15B 108.5 . . ?
C16 C15 H15B 108.5 . . ?
H15A C15 H15B 107.5 . . ?
C15 C16 H16A 109.5 . . ?
C15 C16 H16B 109.5 . . ?
H16A C16 H16B 109.5 . . ?
C15 C16 H16C 109.5 . . ?
H16A C16 H16C 109.5 . . ?
H16B C16 H16C 109.5 . . ?
C13 N1 C1 109.1(7) . . ?
C13 N1 C9 111.4(7) . . ?
C1 N1 C9 108.7(7) . . ?
C13 N1 C5 108.6(7) . . ?
C1 N1 C5 110.9(8) . . ?
C9 N1 C5 108.2(7) . . ?
F1 TA1 F3 92.5(5) . . ?
F1 TA1 F6 88.7(4) . . ?
F3 TA1 F6 89.7(3) . . ?
F1 TA1 F4 89.6(4) . . ?
F3 TA1 F4 91.3(4) . . ?
F6 TA1 F4 178.1(4) . . ?
F1 TA1 F5 90.8(6) . . ?
F3 TA1 F5 176.5(5) . . ?
F6 TA1 F5 89.4(4) . . ?
F4 TA1 F5 89.7(5) . . ?
F1 TA1 F2 179.5(4) . . ?
F3 TA1 F2 87.7(5) . . ?
F6 TA1 F2 90.8(4) . . ?
F4 TA1 F2 90.8(4) . . ?
F5 TA1 F2 89.0(6) . . ?

loop_
_geom_bond_atom_site_label_1
_geom_bond_atom_site_label_2
_geom_bond_distance
_geom_bond_site_symmetry_2
_geom_bond_publ_flag
C1 N1 1.499(13) . ?
C1 C2 1.538(16) . ?
C1 H1A 0.97 . ?
C1 H1B 0.97 . ?
C2 C3 1.491(17) . ?
C2 H2A 0.97 . ?
C2 H2B 0.97 . ?
C3 C4 1.536(15) . ?
C3 H3A 0.97 . ?
C3 H3B 0.97 . ?
C4 H4A 0.96 . ?
C4 H4B 0.96 . ?
C4 H4C 0.96 . ?
C5 C6 1.498(14) . ?
C5 N1 1.523(11) . ?
C5 H5A 0.97 . ?
C5 H5B 0.97 . ?
C6 C7 1.519(14) . ?
C6 H6A 0.97 . ?
C6 H6B 0.97 . ?
C7 C8 1.512(19) . ?
C7 H7A 0.97 . ?
C7 H7B 0.97 . ?
C8 H8A 0.96 . ?
C8 H8B 0.96 . ?
C8 H8C 0.96 . ?
C9 C10 1.507(16) . ?
C9 N1 1.523(11) . ?
C9 H9A 0.97 . ?
C9 H9B 0.97 . ?
C10 C11 1.524(14) . ?
C10 H10A 0.97 . ?
C10 H10B 0.97 . ?
C11 C12 1.50(2) . ?
C11 H11A 0.97 . ?
C11 H11B 0.97 . ?
C12 H12A 0.96 . ?
C12 H12B 0.96 . ?
C12 H12C 0.96 . ?
C13 N1 1.499(13) . ?
C13 C14 1.532(13) . ?
C13 H13A 0.97 . ?
C13 H13B 0.97 . ?
C14 C15 1.512(15) . ?
C14 H14A 0.97 . ?
C14 H14B 0.97 . ?
C15 C16 1.52(2) . ?
C15 H15A 0.97 . ?
C15 H15B 0.97 . ?
C16 H16A 0.96 . ?
C16 H16B 0.96 . ?
C16 H16C 0.96 . ?
F1 TA1 1.856(8) . ?
F2 TA1 1.897(8) . ?
F3 TA1 1.868(7) . ?
F4 TA1 1.885(8) . ?
F5 TA1 1.893(9) . ?
F6 TA1 1.879(7) . ?
